data_7221636
loop_
_publ_author_name
'Ma, Dou'
'Huo, Rui'
'Li, Xia'

_publ_section_title
;
 Unique lanthanide frameworks with 63topology based on
 1,5-naphthalenedisulfonate and 1H-imidazo[4,5-f][1,10]-phenanthroline:
 syntheses, crystal structure, photoluminescence, and white light emission
;
_journal_issue 34
_journal_name_full CrystEngComm
_journal_page_first 6575
_journal_paper_doi 10.1039/C5CE01302J
_journal_volume 17
_journal_year 2015
_chemical_formula_sum 'C82 H62 N16 O29 Pr2 S6'
_chemical_formula_weight 2209.66
_chemical_name_systematic
; 
 ? 
;
_space_group_IT_number 14
_symmetry_cell_setting monoclinic
_symmetry_space_group_name_Hall '-P 2ybc'
_symmetry_space_group_name_H-M 'P 1 21/c 1'
_atom_sites_solution_hydrogens geom
_atom_sites_solution_primary direct
_atom_sites_solution_secondary difmap
_audit_creation_method SHELXL-97
_audit_update_record
;
2015-04-17 deposited with the CCDC.
2015-07-24 downloaded from the CCDC.
;
_cell_angle_alpha 90.00
_cell_angle_beta 103.5170(10)
_cell_angle_gamma 90.00
_cell_formula_units_Z 2
_cell_length_a 17.3644(8)
_cell_length_b 16.2122(8)
_cell_length_c 16.2003(8)
_cell_measurement_temperature 295(2)
_cell_volume 4434.3(4)
_computing_structure_refinement 'SHELXL-97 (Sheldrick, 1997)'
_computing_structure_solution 'SHELXS-97 (Sheldrick, 1990)'
_diffrn_ambient_temperature 295(2)
_diffrn_measured_fraction_theta_full 0.996
_diffrn_measured_fraction_theta_max 0.996
_diffrn_radiation_monochromator graphite
_diffrn_radiation_source 'fine-focus sealed tube'
_diffrn_radiation_type MoK\a
_diffrn_radiation_wavelength 0.71073
_diffrn_reflns_av_R_equivalents 0.0395
_diffrn_reflns_av_sigmaI/netI 0.0496
_diffrn_reflns_limit_h_max 10
_diffrn_reflns_limit_h_min -20
_diffrn_reflns_limit_k_max 19
_diffrn_reflns_limit_k_min -19
_diffrn_reflns_limit_l_max 19
_diffrn_reflns_limit_l_min -19
_diffrn_reflns_number 21418
_diffrn_reflns_theta_full 25.25
_diffrn_reflns_theta_max 25.25
_diffrn_reflns_theta_min 1.74
_exptl_absorpt_coefficient_mu 1.318
_exptl_crystal_colour colorless
_exptl_crystal_density_diffrn 1.655
_exptl_crystal_density_method 'not measured'
_exptl_crystal_description block
_exptl_crystal_F_000 2224
_refine_diff_density_max 1.054
_refine_diff_density_min -0.432
_refine_diff_density_rms 0.092
_refine_ls_extinction_method none
_refine_ls_goodness_of_fit_ref 1.228
_refine_ls_hydrogen_treatment mixed
_refine_ls_matrix_type full
_refine_ls_number_parameters 620
_refine_ls_number_reflns 8002
_refine_ls_number_restraints 3
_refine_ls_restrained_S_all 1.228
_refine_ls_R_factor_all 0.0551
_refine_ls_R_factor_gt 0.0393
_refine_ls_shift/su_max 0.001
_refine_ls_shift/su_mean 0.000
_refine_ls_structure_factor_coef Fsqd
_refine_ls_weighting_details 'calc w=1/[\s^2^(Fo^2^)+(0.0336P)^2^+0.0000P] where P=(Fo^2^+2Fc^2^)/3'
_refine_ls_weighting_scheme calc
_refine_ls_wR_factor_gt 0.0865
_refine_ls_wR_factor_ref 0.0930
_reflns_number_gt 6276
_reflns_number_total 8002
_reflns_threshold_expression >2sigma(I)
_cod_data_source_file c5ce01302j2.cif
_cod_data_source_block 1
_cod_depositor_comments
;
The following automatic conversions were performed:

'_symmetry_cell_setting' value 'Monoclinic' changed to 'monoclinic'
according to
/usr/data/users/saulius/crontab/automatic-downloads/rss-feeds/RSC/lib/dictionaries/cif_core.dic
dictionary named 'cif_core.dic' version 2.4.2 from 2011-04-26.

Automatic conversion script
Id: cif_fix_values 3271 2015-04-21 07:52:19Z andrius 

 Adding full bibliography for 7221636--7221641.cif.
;
_cod_original_sg_symbol_H-M P2(1)/c
_cod_database_code 7221636

loop_
_symmetry_equiv_pos_as_xyz
'x, y, z'
'-x, y+1/2, -z+1/2'
'-x, -y, -z'
'x, -y-1/2, z-1/2'

loop_
_atom_site_label
_atom_site_type_symbol
_atom_site_fract_x
_atom_site_fract_y
_atom_site_fract_z
_atom_site_U_iso_or_equiv
_atom_site_adp_type
_atom_site_occupancy
_atom_site_symmetry_multiplicity
_atom_site_calc_flag
_atom_site_refinement_flags
C1 C 0.6633(2) 0.3471(2) 0.5725(3) 0.0365(10) Uani 1 1 d .
H1 H 0.6657 0.3243 0.6257 0.044 Uiso 1 1 calc R
C2 C 0.6107(2) 0.3130(3) 0.5027(3) 0.0377(11) Uani 1 1 d .
H2 H 0.5790 0.2686 0.5096 0.045 Uiso 1 1 calc R
C3 C 0.6063(2) 0.3453(3) 0.4247(3) 0.0389(11) Uani 1 1 d .
H3 H 0.5713 0.3235 0.3773 0.047 Uiso 1 1 calc R
C4 C 0.6551(2) 0.4119(3) 0.4163(3) 0.0338(10) Uani 1 1 d .
C5 C 0.6553(3) 0.4519(3) 0.3379(3) 0.0398(11) Uani 1 1 d .
C6 C 0.7016(3) 0.5182(3) 0.3317(3) 0.0424(11) Uani 1 1 d .
C7 C 0.7572(2) 0.5492(3) 0.4045(3) 0.0380(10) Uani 1 1 d .
C8 C 0.8096(3) 0.6138(3) 0.4013(3) 0.0537(13) Uani 1 1 d .
H8 H 0.8083 0.6406 0.3502 0.064 Uiso 1 1 calc R
C9 C 0.8623(3) 0.6374(3) 0.4727(3) 0.0563(14) Uani 1 1 d .
H9 H 0.8980 0.6799 0.4713 0.068 Uiso 1 1 calc R
C10 C 0.8620(3) 0.5967(3) 0.5485(3) 0.0479(12) Uani 1 1 d .
H10 H 0.8989 0.6125 0.5974 0.057 Uiso 1 1 calc R
C11 C 0.7598(2) 0.5118(2) 0.4832(2) 0.0299(9) Uani 1 1 d .
C12 C 0.7075(2) 0.4432(2) 0.4891(2) 0.0293(9) Uani 1 1 d .
C13 C 0.6327(4) 0.4964(4) 0.2078(3) 0.0709(17) Uani 1 1 d .
H13 H 0.6111 0.5005 0.1498 0.085 Uiso 1 1 calc R
C14 C 0.5733(2) 0.5860(2) 0.5204(2) 0.0271(9) Uani 1 1 d .
C15 C 0.5689(2) 0.6147(3) 0.4408(3) 0.0353(10) Uani 1 1 d .
H15 H 0.6007 0.6587 0.4326 0.042 Uiso 1 1 calc R
C16 C 0.5169(2) 0.5787(3) 0.3712(3) 0.0354(10) Uani 1 1 d .
H16 H 0.5139 0.5989 0.3168 0.042 Uiso 1 1 calc R
C17 C 0.5265(2) 0.5179(2) 0.5360(2) 0.0274(9) Uani 1 1 d .
C18 C 0.4710(2) 0.5145(2) 0.3828(3) 0.0315(9) Uani 1 1 d .
H18 H 0.4369 0.4910 0.3358 0.038 Uiso 1 1 calc R
C19 C 0.8817(2) 0.3294(3) 0.5110(3) 0.0377(11) Uani 1 1 d .
C20 C 0.8922(3) 0.3705(3) 0.4414(3) 0.0440(11) Uani 1 1 d .
H20 H 0.9281 0.4140 0.4475 0.053 Uiso 1 1 calc R
C21 C 0.8488(3) 0.3474(3) 0.3602(3) 0.0507(13) Uani 1 1 d .
H21 H 0.8562 0.3755 0.3126 0.061 Uiso 1 1 calc R
C22 C 0.7963(3) 0.2845(3) 0.3510(3) 0.0468(12) Uani 1 1 d .
H22 H 0.7680 0.2702 0.2968 0.056 Uiso 1 1 calc R
C23 C 0.7832(2) 0.2400(3) 0.4215(3) 0.0369(10) Uani 1 1 d .
C24 C 0.7281(2) 0.3263(3) 0.9143(3) 0.0394(11) Uani 1 1 d .
C25 C 0.7185(3) 0.3672(3) 0.9845(3) 0.0469(12) Uani 1 1 d .
H25 H 0.6821 0.4101 0.9787 0.056 Uiso 1 1 calc R
C26 C 0.7626(3) 0.3455(3) 1.0651(3) 0.0448(12) Uani 1 1 d .
H26 H 0.7557 0.3746 1.1124 0.054 Uiso 1 1 calc R
C27 C 0.8153(3) 0.2828(3) 1.0753(3) 0.0405(11) Uani 1 1 d .
H27 H 0.8438 0.2687 1.1295 0.049 Uiso 1 1 calc R
C28 C 0.8276(2) 0.2620(3) 0.5038(3) 0.0355(10) Uani 1 1 d .
C29 C 0.9396(2) 0.3681(2) 0.8585(3) 0.0342(10) Uani 1 1 d .
H29 H 0.9449 0.3434 0.8083 0.041 Uiso 1 1 calc R
C30 C 0.9864(2) 0.3385(2) 0.9350(3) 0.0354(10) Uani 1 1 d .
H30 H 1.0224 0.2960 0.9351 0.043 Uiso 1 1 calc R
C31 C 0.9786(2) 0.3727(2) 1.0093(3) 0.0343(10) Uani 1 1 d .
H31 H 1.0083 0.3532 1.0610 0.041 Uiso 1 1 calc R
C32 C 0.9251(2) 0.4377(2) 1.0069(2) 0.0266(9) Uani 1 1 d .
C33 C 0.9119(2) 0.4780(2) 1.0807(3) 0.0296(9) Uani 1 1 d .
C34 C 0.9140(3) 0.5180(3) 1.2071(3) 0.0423(11) Uani 1 1 d .
H34 H 0.9269 0.5232 1.2659 0.051 Uiso 1 1 calc R
C35 C 0.8569(2) 0.5397(2) 1.0740(3) 0.0337(10) Uani 1 1 d .
C36 C 0.8105(2) 0.5693(3) 0.9960(3) 0.0395(11) Uani 1 1 d .
C37 C 0.7569(3) 0.6346(3) 0.9879(3) 0.0627(15) Uani 1 1 d .
H37 H 0.7504 0.6627 1.0359 0.075 Uiso 1 1 calc R
C38 C 0.7147(4) 0.6568(4) 0.9103(3) 0.093(2) Uani 1 1 d .
H38 H 0.6781 0.6996 0.9040 0.112 Uiso 1 1 calc R
C39 C 0.7270(3) 0.6145(4) 0.8397(3) 0.0762(19) Uani 1 1 d .
H39 H 0.6968 0.6294 0.7865 0.091 Uiso 1 1 calc R
C40 C 0.8217(2) 0.5310(2) 0.9216(3) 0.0327(10) Uani 1 1 d .
C41 C 0.8797(2) 0.4645(2) 0.9278(2) 0.0273(9) Uani 1 1 d .
Pr1 Pr 0.798492(13) 0.480174(14) 0.704451(14) 0.02799(9) Uani 1 1 d .
N1 N 0.71043(18) 0.41064(19) 0.5670(2) 0.0309(8) Uani 1 1 d .
N2 N 0.81154(19) 0.5364(2) 0.5545(2) 0.0338(8) Uani 1 1 d .
N3 N 0.6876(3) 0.5466(3) 0.2488(3) 0.0619(12) Uani 1 1 d .
N4 N 0.6102(2) 0.4383(3) 0.2567(2) 0.0551(11) Uani 1 1 d .
H4 H 0.5751 0.4005 0.2407 0.066 Uiso 1 1 calc R
N5 N 0.88810(18) 0.42939(19) 0.8532(2) 0.0297(8) Uani 1 1 d .
N6 N 0.7796(2) 0.5539(2) 0.8443(2) 0.0462(10) Uani 1 1 d .
N7 N 0.9481(2) 0.4645(2) 1.1655(2) 0.0385(9) Uani 1 1 d .
N8 N 0.8587(2) 0.5639(2) 1.1557(2) 0.0403(9) Uani 1 1 d .
H8A H 0.8299 0.6014 1.1709 0.048 Uiso 1 1 calc R
O1 O 0.69277(15) 0.57489(16) 0.65240(17) 0.0360(7) Uani 1 1 d .
O2 O 0.67921(18) 0.69984(19) 0.5697(2) 0.0575(9) Uani 1 1 d .
O3 O 0.58959(17) 0.67118(19) 0.6593(2) 0.0534(9) Uani 1 1 d .
O4 O 0.88421(16) 0.38185(18) 0.66383(18) 0.0430(8) Uani 1 1 d .
O5 O 0.98756(18) 0.2906(2) 0.6470(2) 0.0632(10) Uani 1 1 d .
O6 O 0.98617(19) 0.4325(2) 0.5969(2) 0.0619(10) Uani 1 1 d .
O7 O 0.72171(17) 0.38491(19) 0.76377(18) 0.0490(8) Uani 1 1 d .
O8 O 0.6177(2) 0.4216(3) 0.8305(2) 0.0858(13) Uani 1 1 d .
O9 O 0.62517(19) 0.2842(2) 0.7763(2) 0.0743(12) Uani 1 1 d .
O10 O 0.90537(17) 0.57908(18) 0.7442(2) 0.0437(8) Uani 1 1 d D
H10A H 0.897(2) 0.6292(13) 0.740(3) 0.066 Uiso 1 1 d D
H10B H 0.9521(15) 0.568(2) 0.774(3) 0.066 Uiso 1 1 d D
O1W O 0.24847(18) 0.3154(2) 0.80410(19) 0.0556(9) Uani 1 1 d .
H1WA H 0.2700 0.2824 0.8429 0.083 Uiso 1 1 d R
H1WB H 0.2803 0.3535 0.7980 0.083 Uiso 1 1 d R
O2W O 0.4935(3) 0.1923(3) 0.6975(3) 0.138(2) Uani 1 1 d .
H2WA H 0.4660 0.1593 0.6602 0.207 Uiso 1 1 d R
H2WB H 0.4700 0.1861 0.7373 0.207 Uiso 1 1 d R
O3W O 0.8715(6) 0.7273(6) 0.7921(7) 0.121(3) Uiso 0.50 1 d P
O4W O 0.9015(3) 0.7416(4) 0.7176(4) 0.0455(15) Uiso 0.50 1 d P
O5W O 0.5247(5) 0.8384(5) 0.6210(6) 0.101(3) Uiso 0.50 1 d P
O6W O 0.5430(11) 0.8353(11) 0.4919(12) 0.102(6) Uiso 0.25 1 d P
O7W O 0.4897(12) 0.8827(13) 0.4581(14) 0.117(7) Uiso 0.25 1 d P
O8W O 0.544(2) 0.950(2) 0.458(2) 0.224(14) Uiso 0.25 1 d P
O9W O 0.4658(12) 0.9691(13) 0.5398(14) 0.116(7) Uiso 0.25 1 d P
S1 S 0.63806(6) 0.63807(7) 0.60613(7) 0.0363(3) Uani 1 1 d .
S2 S 0.94096(7) 0.36172(8) 0.61118(7) 0.0438(3) Uani 1 1 d .
S3 S 0.66689(7) 0.35663(9) 0.81440(8) 0.0528(3) Uani 1 1 d .

loop_
_atom_site_aniso_label
_atom_site_aniso_U_11
_atom_site_aniso_U_22
_atom_site_aniso_U_33
_atom_site_aniso_U_23
_atom_site_aniso_U_13
_atom_site_aniso_U_12
C1 0.038(3) 0.032(3) 0.037(3) -0.004(2) 0.005(2) 0.005(2)
C2 0.034(3) 0.029(2) 0.050(3) -0.007(2) 0.010(2) -0.0029(19)
C3 0.032(2) 0.041(3) 0.041(3) -0.013(2) 0.001(2) 0.002(2)
C4 0.028(2) 0.038(3) 0.034(3) -0.007(2) 0.0059(19) 0.0078(19)
C5 0.035(3) 0.055(3) 0.026(2) -0.006(2) -0.0015(19) 0.006(2)
C6 0.044(3) 0.053(3) 0.027(2) 0.003(2) 0.002(2) 0.005(2)
C7 0.038(3) 0.047(3) 0.028(2) 0.004(2) 0.0054(19) 0.003(2)
C8 0.063(3) 0.064(3) 0.035(3) 0.010(3) 0.012(2) -0.014(3)
C9 0.066(4) 0.061(3) 0.042(3) 0.005(3) 0.013(3) -0.020(3)
C10 0.047(3) 0.059(3) 0.036(3) 0.000(2) 0.005(2) -0.018(3)
C11 0.027(2) 0.036(2) 0.026(2) 0.0012(19) 0.0049(17) 0.0030(19)
C12 0.025(2) 0.036(2) 0.026(2) -0.0012(19) 0.0045(17) 0.0099(19)
C13 0.085(4) 0.093(5) 0.027(3) 0.013(3) -0.003(3) 0.003(4)
C14 0.021(2) 0.029(2) 0.028(2) -0.0006(18) -0.0007(16) 0.0050(17)
C15 0.031(2) 0.033(2) 0.040(3) 0.006(2) 0.0035(19) -0.0004(19)
C16 0.035(2) 0.044(3) 0.026(2) 0.005(2) 0.0031(19) 0.001(2)
C17 0.025(2) 0.027(2) 0.027(2) -0.0013(18) 0.0003(16) 0.0078(18)
C18 0.029(2) 0.037(2) 0.025(2) -0.0047(19) -0.0009(17) 0.0026(19)
C19 0.035(3) 0.044(3) 0.032(3) -0.011(2) 0.0041(19) 0.010(2)
C20 0.048(3) 0.047(3) 0.037(3) -0.003(2) 0.010(2) 0.003(2)
C21 0.061(3) 0.059(3) 0.031(3) 0.001(2) 0.010(2) 0.004(3)
C22 0.051(3) 0.060(3) 0.026(3) -0.004(2) 0.002(2) 0.011(3)
C23 0.036(3) 0.044(3) 0.029(2) -0.006(2) 0.0039(19) 0.016(2)
C24 0.035(3) 0.048(3) 0.034(3) 0.012(2) 0.006(2) -0.009(2)
C25 0.047(3) 0.045(3) 0.051(3) 0.011(2) 0.016(2) 0.000(2)
C26 0.055(3) 0.044(3) 0.037(3) 0.000(2) 0.014(2) -0.010(2)
C27 0.043(3) 0.046(3) 0.030(3) 0.006(2) 0.004(2) -0.015(2)
C28 0.035(2) 0.041(3) 0.029(2) -0.007(2) 0.0054(19) 0.015(2)
C29 0.037(2) 0.031(2) 0.035(3) -0.0009(19) 0.0088(19) 0.004(2)
C30 0.037(2) 0.030(2) 0.038(3) 0.001(2) 0.005(2) 0.0050(19)
C31 0.032(2) 0.033(2) 0.034(3) 0.010(2) -0.0007(18) 0.000(2)
C32 0.027(2) 0.025(2) 0.026(2) 0.0010(18) 0.0045(17) -0.0052(18)
C33 0.027(2) 0.030(2) 0.028(2) 0.0065(19) -0.0007(17) -0.0073(19)
C34 0.048(3) 0.052(3) 0.024(2) -0.001(2) 0.003(2) -0.001(2)
C35 0.040(3) 0.034(2) 0.025(2) -0.0021(18) 0.0043(19) 0.000(2)
C36 0.043(3) 0.045(3) 0.028(2) -0.002(2) 0.0026(19) 0.009(2)
C37 0.080(4) 0.071(4) 0.031(3) -0.009(3) 0.002(3) 0.042(3)
C38 0.116(5) 0.112(5) 0.041(3) -0.008(3) -0.002(3) 0.089(4)
C39 0.093(4) 0.098(5) 0.029(3) 0.000(3) -0.001(3) 0.065(4)
C40 0.032(2) 0.035(3) 0.028(2) -0.0010(19) 0.0022(18) 0.0057(19)
C41 0.026(2) 0.027(2) 0.028(2) 0.0006(18) 0.0036(17) -0.0026(17)
Pr1 0.02985(14) 0.03030(14) 0.02167(13) 0.00069(10) 0.00164(9) 0.00333(10)
N1 0.0317(19) 0.031(2) 0.029(2) -0.0034(15) 0.0044(15) 0.0012(16)
N2 0.033(2) 0.040(2) 0.027(2) 0.0009(16) 0.0051(15) -0.0009(16)
N3 0.070(3) 0.080(3) 0.031(2) 0.011(2) 0.001(2) -0.005(3)
N4 0.058(3) 0.070(3) 0.031(2) -0.005(2) -0.0034(19) -0.005(2)
N5 0.0325(19) 0.0290(19) 0.0265(19) -0.0010(15) 0.0048(15) 0.0044(16)
N6 0.053(2) 0.054(2) 0.027(2) -0.0003(18) -0.0015(17) 0.026(2)
N7 0.039(2) 0.043(2) 0.028(2) 0.0030(17) -0.0026(16) -0.0011(17)
N8 0.047(2) 0.046(2) 0.026(2) -0.0052(17) 0.0051(17) 0.0092(18)
O1 0.0318(16) 0.0364(17) 0.0340(17) -0.0009(13) -0.0041(12) 0.0049(13)
O2 0.061(2) 0.047(2) 0.054(2) 0.0054(17) -0.0077(17) -0.0230(17)
O3 0.047(2) 0.057(2) 0.050(2) -0.0206(17) -0.0002(16) 0.0168(16)
O4 0.0452(18) 0.0506(19) 0.0310(17) -0.0096(14) 0.0042(14) 0.0113(15)
O5 0.055(2) 0.066(2) 0.058(2) -0.0167(18) -0.0085(17) 0.0302(18)
O6 0.053(2) 0.073(3) 0.058(2) -0.022(2) 0.0104(17) -0.0178(19)
O7 0.052(2) 0.060(2) 0.0340(18) 0.0161(16) 0.0070(15) -0.0092(16)
O8 0.075(3) 0.122(4) 0.062(3) 0.037(2) 0.020(2) 0.049(3)
O9 0.059(2) 0.097(3) 0.054(2) 0.027(2) -0.0141(17) -0.038(2)
O10 0.0432(19) 0.0368(18) 0.042(2) 0.0016(16) -0.0094(14) 0.0003(15)
O1W 0.062(2) 0.057(2) 0.045(2) 0.0134(17) 0.0064(16) 0.0168(17)
O2W 0.114(4) 0.149(5) 0.123(5) 0.034(4) -0.030(3) -0.024(4)
S1 0.0344(6) 0.0308(6) 0.0365(6) -0.0024(5) -0.0063(5) 0.0013(5)
S2 0.0374(7) 0.0537(8) 0.0356(7) -0.0154(6) -0.0008(5) 0.0110(6)
S3 0.0408(7) 0.0733(10) 0.0414(7) 0.0244(7) 0.0041(6) -0.0012(7)

loop_
_atom_type_symbol
_atom_type_description
_atom_type_scat_dispersion_real
_atom_type_scat_dispersion_imag
_atom_type_scat_source
C C 0.0033 0.0016 'International Tables Vol C Tables 4.2.6.8 and 6.1.1.4'
H H 0.0000 0.0000 'International Tables Vol C Tables 4.2.6.8 and 6.1.1.4'
N N 0.0061 0.0033 'International Tables Vol C Tables 4.2.6.8 and 6.1.1.4'
O O 0.0106 0.0060 'International Tables Vol C Tables 4.2.6.8 and 6.1.1.4'
S S 0.1246 0.1234 'International Tables Vol C Tables 4.2.6.8 and 6.1.1.4'
Pr Pr -0.2180 2.8214 'International Tables Vol C Tables 4.2.6.8 and 6.1.1.4'

loop_
_geom_angle_atom_site_label_1
_geom_angle_atom_site_label_2
_geom_angle_atom_site_label_3
_geom_angle
_geom_angle_site_symmetry_1
_geom_angle_site_symmetry_3
N1 C1 C2 123.4(4) . .
N1 C1 H1 118.3 . .
C2 C1 H1 118.3 . .
C3 C2 C1 119.2(4) . .
C3 C2 H2 120.4 . .
C1 C2 H2 120.4 . .
C2 C3 C4 119.1(4) . .
C2 C3 H3 120.5 . .
C4 C3 H3 120.5 . .
C3 C4 C12 119.0(4) . .
C3 C4 C5 124.3(4) . .
C12 C4 C5 116.6(4) . .
C6 C5 N4 105.6(4) . .
C6 C5 C4 123.3(4) . .
N4 C5 C4 131.0(4) . .
C5 C6 N3 111.1(4) . .
C5 C6 C7 121.0(4) . .
N3 C6 C7 127.9(4) . .
C8 C7 C11 118.3(4) . .
C8 C7 C6 123.7(4) . .
C11 C7 C6 118.0(4) . .
C9 C8 C7 119.9(4) . .
C9 C8 H8 120.1 . .
C7 C8 H8 120.1 . .
C8 C9 C10 118.5(5) . .
C8 C9 H9 120.7 . .
C10 C9 H9 120.7 . .
N2 C10 C9 123.3(4) . .
N2 C10 H10 118.4 . .
C9 C10 H10 118.4 . .
N2 C11 C7 121.6(4) . .
N2 C11 C12 118.1(3) . .
C7 C11 C12 120.2(4) . .
N1 C12 C4 121.1(4) . .
N1 C12 C11 118.1(3) . .
C4 C12 C11 120.8(4) . .
N3 C13 N4 114.4(5) . .
N3 C13 H13 122.8 . .
N4 C13 H13 122.8 . .
C15 C14 C17 121.8(4) . .
C15 C14 S1 117.6(3) . .
C17 C14 S1 120.6(3) . .
C14 C15 C16 120.4(4) . .
C14 C15 H15 119.8 . .
C16 C15 H15 119.8 . .
C18 C16 C15 120.1(4) . .
C18 C16 H16 120.0 . .
C15 C16 H16 120.0 . .
C18 C17 C14 124.1(4) 3_666 .
C18 C17 C17 119.0(5) 3_666 3_666
C14 C17 C17 116.9(4) . 3_666
C16 C18 C17 121.8(4) . 3_666
C16 C18 H18 119.1 . .
C17 C18 H18 119.1 3_666 .
C20 C19 C28 121.4(4) . .
C20 C19 S2 116.7(4) . .
C28 C19 S2 121.8(3) . .
C19 C20 C21 120.0(4) . .
C19 C20 H20 120.0 . .
C21 C20 H20 120.0 . .
C22 C21 C20 120.3(4) . .
C22 C21 H21 119.9 . .
C20 C21 H21 119.9 . .
C21 C22 C23 121.9(4) . .
C21 C22 H22 119.1 . .
C23 C22 H22 119.1 . .
C22 C23 C28 118.4(4) . .
C22 C23 C24 123.4(4) . 4_565
C28 C23 C24 118.2(4) . 4_565
C25 C24 C23 120.7(4) . 4_566
C25 C24 S3 117.4(4) . .
C23 C24 S3 121.9(3) 4_566 .
C24 C25 C26 120.8(4) . .
C24 C25 H25 119.6 . .
C26 C25 H25 119.6 . .
C27 C26 C25 120.7(4) . .
C27 C26 H26 119.6 . .
C25 C26 H26 119.6 . .
C26 C27 C28 120.7(4) . 4_566
C26 C27 H27 119.7 . .
C28 C27 H27 119.7 4_566 .
C23 C28 C27 118.9(4) . 4_565
C23 C28 C19 118.1(4) . .
C27 C28 C19 123.0(4) 4_565 .
N5 C29 C30 123.9(4) . .
N5 C29 H29 118.0 . .
C30 C29 H29 118.0 . .
C31 C30 C29 119.1(4) . .
C31 C30 H30 120.5 . .
C29 C30 H30 120.5 . .
C30 C31 C32 119.1(4) . .
C30 C31 H31 120.5 . .
C32 C31 H31 120.5 . .
C31 C32 C41 119.0(4) . .
C31 C32 C33 123.9(4) . .
C41 C32 C33 117.1(3) . .
C35 C33 N7 109.8(4) . .
C35 C33 C32 120.9(4) . .
N7 C33 C32 129.3(4) . .
N7 C34 N8 112.8(4) . .
N7 C34 H34 123.6 . .
N8 C34 H34 123.6 . .
C33 C35 N8 105.8(4) . .
C33 C35 C36 124.0(4) . .
N8 C35 C36 130.2(4) . .
C37 C36 C40 118.5(4) . .
C37 C36 C35 124.6(4) . .
C40 C36 C35 116.8(4) . .
C38 C37 C36 119.6(4) . .
C38 C37 H37 120.2 . .
C36 C37 H37 120.2 . .
C37 C38 C39 118.8(5) . .
C37 C38 H38 120.6 . .
C39 C38 H38 120.6 . .
N6 C39 C38 123.5(5) . .
N6 C39 H39 118.2 . .
C38 C39 H39 118.2 . .
N6 C40 C36 121.3(4) . .
N6 C40 C41 118.9(3) . .
C36 C40 C41 119.8(4) . .
N5 C41 C32 121.4(3) . .
N5 C41 C40 117.2(3) . .
C32 C41 C40 121.4(3) . .
O4 Pr1 O7 97.04(11) . .
O4 Pr1 O1 144.31(9) . .
O7 Pr1 O1 95.89(10) . .
O4 Pr1 O10 91.55(10) . .
O7 Pr1 O10 141.93(11) . .
O1 Pr1 O10 98.39(10) . .
O4 Pr1 N1 75.93(10) . .
O7 Pr1 N1 78.19(10) . .
O1 Pr1 N1 74.41(9) . .
O10 Pr1 N1 139.72(11) . .
O4 Pr1 N6 138.63(10) . .
O7 Pr1 N6 75.80(12) . .
O1 Pr1 N6 76.90(10) . .
O10 Pr1 N6 73.42(12) . .
N1 Pr1 N6 138.64(10) . .
O4 Pr1 N2 77.52(10) . .
O7 Pr1 N2 140.08(10) . .
O1 Pr1 N2 71.29(10) . .
O10 Pr1 N2 77.98(11) . .
N1 Pr1 N2 62.04(10) . .
N6 Pr1 N2 133.01(11) . .
O4 Pr1 N5 76.88(9) . .
O7 Pr1 N5 72.53(10) . .
O1 Pr1 N5 138.81(9) . .
O10 Pr1 N5 73.52(10) . .
N1 Pr1 N5 136.77(10) . .
N6 Pr1 N5 62.00(10) . .
N2 Pr1 N5 140.76(10) . .
C1 N1 C12 118.2(4) . .
C1 N1 Pr1 121.2(3) . .
C12 N1 Pr1 120.4(3) . .
C10 N2 C11 118.3(4) . .
C10 N2 Pr1 121.1(3) . .
C11 N2 Pr1 120.0(3) . .
C13 N3 C6 103.1(4) . .
C13 N4 C5 105.7(4) . .
C13 N4 H4 127.2 . .
C5 N4 H4 127.2 . .
C29 N5 C41 117.6(3) . .
C29 N5 Pr1 122.0(3) . .
C41 N5 Pr1 120.4(2) . .
C39 N6 C40 118.2(4) . .
C39 N6 Pr1 120.4(3) . .
C40 N6 Pr1 121.4(3) . .
C34 N7 C33 104.4(3) . .
C34 N8 C35 107.1(4) . .
C34 N8 H8A 126.5 . .
C35 N8 H8A 126.5 . .
S1 O1 Pr1 167.01(17) . .
S2 O4 Pr1 148.27(19) . .
S3 O7 Pr1 157.6(2) . .
Pr1 O10 H10A 122(3) . .
Pr1 O10 H10B 125(3) . .
H10A O10 H10B 112(3) . .
H1WA O1W H1WB 111.2 . .
H2WA O2W H2WB 100.0 . .
O6W O7W O8W 93(2) . .
O9W O8W O7W 131(3) 3_676 .
O2 S1 O3 113.7(2) . .
O2 S1 O1 111.70(18) . .
O3 S1 O1 110.54(18) . .
O2 S1 C14 107.11(19) . .
O3 S1 C14 106.97(18) . .
O1 S1 C14 106.33(17) . .
O6 S2 O5 115.1(2) . .
O6 S2 O4 112.19(19) . .
O5 S2 O4 109.2(2) . .
O6 S2 C19 107.9(2) . .
O5 S2 C19 106.2(2) . .
O4 S2 C19 105.58(18) . .
O8 S3 O9 114.8(3) . .
O8 S3 O7 111.6(2) . .
O9 S3 O7 110.0(2) . .
O8 S3 C24 107.1(2) . .
O9 S3 C24 107.3(2) . .
O7 S3 C24 105.41(19) . .

loop_
_geom_bond_atom_site_label_1
_geom_bond_atom_site_label_2
_geom_bond_distance
_geom_bond_site_symmetry_2
C1 N1 1.332(5) .
C1 C2 1.390(6) .
C1 H1 0.9300 .
C2 C3 1.354(6) .
C2 H2 0.9300 .
C3 C4 1.399(6) .
C3 H3 0.9300 .
C4 C12 1.404(5) .
C4 C5 1.427(6) .
C5 C6 1.361(6) .
C5 N4 1.382(5) .
C6 N3 1.387(6) .
C6 C7 1.429(6) .
C7 C8 1.396(6) .
C7 C11 1.403(5) .
C8 C9 1.351(6) .
C8 H8 0.9300 .
C9 C10 1.397(6) .
C9 H9 0.9300 .
C10 N2 1.330(5) .
C10 H10 0.9300 .
C11 N2 1.347(5) .
C11 C12 1.453(5) .
C12 N1 1.357(5) .
C13 N3 1.310(7) .
C13 N4 1.346(6) .
C13 H13 0.9300 .
C14 C15 1.356(5) .
C14 C17 1.428(5) .
C14 S1 1.782(4) .
C15 C16 1.398(5) .
C15 H15 0.9300 .
C16 C18 1.351(5) .
C16 H16 0.9300 .
C17 C18 1.407(5) 3_666
C17 C17 1.430(7) 3_666
C18 C17 1.407(5) 3_666
C18 H18 0.9300 .
C19 C20 1.358(6) .
C19 C28 1.428(6) .
C19 S2 1.786(4) .
C20 C21 1.406(6) .
C20 H20 0.9300 .
C21 C22 1.352(6) .
C21 H21 0.9300 .
C22 C23 1.415(6) .
C22 H22 0.9300 .
C23 C28 1.420(6) .
C23 C24 1.425(6) 4_565
C24 C25 1.359(6) .
C24 C23 1.425(6) 4_566
C24 S3 1.785(4) .
C25 C26 1.396(6) .
C25 H25 0.9300 .
C26 C27 1.352(6) .
C26 H26 0.9300 .
C27 C28 1.425(6) 4_566
C27 H27 0.9300 .
C28 C27 1.425(6) 4_565
C29 N5 1.326(5) .
C29 C30 1.399(5) .
C29 H29 0.9300 .
C30 C31 1.361(6) .
C30 H30 0.9300 .
C31 C32 1.399(5) .
C31 H31 0.9300 .
C32 C41 1.408(5) .
C32 C33 1.427(5) .
C33 C35 1.370(5) .
C33 N7 1.388(5) .
C34 N7 1.319(5) .
C34 N8 1.340(5) .
C34 H34 0.9300 .
C35 N8 1.373(5) .
C35 C36 1.414(6) .
C36 C37 1.395(6) .
C36 C40 1.409(5) .
C37 C38 1.348(7) .
C37 H37 0.9300 .
C38 C39 1.392(7) .
C38 H38 0.9300 .
C39 N6 1.331(5) .
C39 H39 0.9300 .
C40 N6 1.346(5) .
C40 C41 1.462(5) .
C41 N5 1.374(5) .
Pr1 O4 2.376(3) .
Pr1 O7 2.384(3) .
Pr1 O1 2.391(3) .
Pr1 O10 2.423(3) .
Pr1 N1 2.642(3) .
Pr1 N6 2.649(3) .
Pr1 N2 2.654(3) .
Pr1 N5 2.675(3) .
N4 H4 0.8600 .
N8 H8A 0.8600 .
O1 S1 1.477(3) .
O2 S1 1.435(3) .
O3 S1 1.442(3) .
O4 S2 1.483(3) .
O5 S2 1.450(3) .
O6 S2 1.439(3) .
O7 S3 1.468(3) .
O8 S3 1.418(4) .
O9 S3 1.440(4) .
O10 H10A 0.824(18) .
O10 H10B 0.860(18) .
O1W H1WA 0.8440 .
O1W H1WB 0.8495 .
O2W H2WA 0.8617 .
O2W H2WB 0.8459 .
O3W O4W 1.440(10) .
O6W O7W 1.23(2) .
O7W O8W 1.44(3) .
O8W O9W 1.33(3) 3_676
O9W O8W 1.33(3) 3_676
